data_4504237
loop_
_publ_author_name
'Chen, Wen-Xian'
'Wu, Shu-Ting'
'Long, La-Sheng'
'Huang, Rong-Bin'
'Zheng, Lan-Sun'

_publ_section_title
;
 Construction of a Three-fold Parallel Interpenetration Network and
 Bilayer Structure Based on Copper(II) and Trimesic Acid
;
_journal_issue 6
_journal_name_full 'Crystal Growth &amp; Design'
_journal_page_first 1171
_journal_paper_doi 10.1021/cg070119k
_journal_volume 7
_journal_year 2007
_chemical_formula_sum 'C18 H28 Cu3 N4 O17'
_chemical_formula_weight 763.06
_chemical_name_systematic
; 
 ? 
;
_space_group_IT_number 60
_symmetry_cell_setting orthorhombic
_symmetry_space_group_name_Hall '-P 2n 2ab'
_symmetry_space_group_name_H-M 'P b c n'
_atom_sites_solution_hydrogens geom
_atom_sites_solution_primary direct
_atom_sites_solution_secondary difmap
_audit_creation_method SHELXL-97
_cell_angle_alpha 90.00
_cell_angle_beta 90.00
_cell_angle_gamma 90.00
_cell_formula_units_Z 4
_cell_length_a 11.242(3)
_cell_length_b 16.963(4)
_cell_length_c 13.898(4)
_cell_measurement_reflns_used 2991
_cell_measurement_temperature 123(2)
_cell_measurement_theta_max 26.322
_cell_measurement_theta_min 2.819
_cell_volume 2650.3(12)
_computing_cell_refinement 'SHELXTL-Plus (Sheldrick, 1990)'
_computing_data_collection 'SHELXTL-Plus (Sheldrick, 1990)'
_computing_data_reduction 'SHELXTL-Plus (Sheldrick, 1990)'
_computing_molecular_graphics 'SHELXTL V.5.0 (Sheldrick, 1997)'
_computing_publication_material 'SHELXL-97 (Sheldrick, 1997)'
_computing_structure_refinement 'SHELXL-97 (Sheldrick, 1997)'
_computing_structure_solution 'SHELXS-97 (Sheldrick, 1990)'
_diffrn_ambient_temperature 123(2)
_diffrn_measured_fraction_theta_full 0.936
_diffrn_measured_fraction_theta_max 0.936
_diffrn_measurement_device_type 'Bruker Smart Apex CCD area detector'
_diffrn_measurement_method 'phi and omega scans'
_diffrn_radiation_monochromator graphite
_diffrn_radiation_source 'fine-focus sealed tube'
_diffrn_radiation_type MoK\a
_diffrn_radiation_wavelength 0.71073
_diffrn_reflns_av_R_equivalents 0.0529
_diffrn_reflns_av_sigmaI/netI 0.0551
_diffrn_reflns_limit_h_max 13
_diffrn_reflns_limit_h_min -13
_diffrn_reflns_limit_k_max 20
_diffrn_reflns_limit_k_min -15
_diffrn_reflns_limit_l_max 16
_diffrn_reflns_limit_l_min -16
_diffrn_reflns_number 11651
_diffrn_reflns_theta_full 24.99
_diffrn_reflns_theta_max 24.99
_diffrn_reflns_theta_min 2.17
_exptl_absorpt_coefficient_mu 2.482
_exptl_absorpt_correction_T_max 0.8262
_exptl_absorpt_correction_T_min 0.3700
_exptl_absorpt_correction_type sadabs
_exptl_crystal_colour blue
_exptl_crystal_density_diffrn 1.922
_exptl_crystal_density_meas ?
_exptl_crystal_density_method 'not measured'
_exptl_crystal_description plate
_exptl_crystal_F_000 1548
_exptl_crystal_size_max 0.50
_exptl_crystal_size_mid 0.10
_exptl_crystal_size_min 0.08
_refine_diff_density_max 3.104
_refine_diff_density_min -1.006
_refine_diff_density_rms 0.175
_refine_ls_extinction_method none
_refine_ls_goodness_of_fit_ref 1.134
_refine_ls_hydrogen_treatment mixed
_refine_ls_matrix_type full
_refine_ls_number_parameters 199
_refine_ls_number_reflns 2188
_refine_ls_number_restraints 0
_refine_ls_restrained_S_all 1.134
_refine_ls_R_factor_all 0.0850
_refine_ls_R_factor_gt 0.0789
_refine_ls_shift/su_max 0.000
_refine_ls_shift/su_mean 0.000
_refine_ls_structure_factor_coef Fsqd
_refine_ls_weighting_details 'calc w=1/[\s^2^(Fo^2^)+(0.0737P)^2^+31.2133P] where P=(Fo^2^+2Fc^2^)/3'
_refine_ls_weighting_scheme calc
_refine_ls_wR_factor_gt 0.1854
_refine_ls_wR_factor_ref 0.1899
_reflns_number_gt 2017
_reflns_number_total 2188
_reflns_threshold_expression >2sigma(I)
_cod_data_source_file cg070119ksi20070202_091515.cif
_cod_data_source_block complex1
_cod_depositor_comments
;
The following automatic conversions were performed:

'_symmetry_cell_setting' value 'ORTHORHOMBIC' changed to
'orthorhombic' according to
/home/saulius/struct/CIF-dictionaries/cif_core.dic dictionary named
'cif_core.dic' version 2.4.1 from 2010-06-29.

Automatic conversion script
Id: cif_fix_values 1715 2011-07-08 13:25:40Z adriana 

The following automatic conversions were performed:

'_exptl_crystal_density_meas' value 'not measured' was changed to '?'
- the value is perceived as not measured.

Automatic conversion script
Id: cif_fix_values 3008 2015-01-20 13:52:24Z robertas 
;
_cod_original_cell_volume 2650.2(11)
_cod_original_sg_symbol_H-M Pbcn
_cod_database_code 4504237

loop_
_symmetry_equiv_pos_as_xyz
'x, y, z'
'-x+1/2, -y+1/2, z+1/2'
'-x, y, -z+1/2'
'x+1/2, -y+1/2, -z'
'-x, -y, -z'
'x-1/2, y-1/2, -z-1/2'
'x, -y, z-1/2'
'-x-1/2, y-1/2, z'

loop_
_atom_site_label
_atom_site_type_symbol
_atom_site_fract_x
_atom_site_fract_y
_atom_site_fract_z
_atom_site_U_iso_or_equiv
_atom_site_adp_type
_atom_site_occupancy
_atom_site_symmetry_multiplicity
_atom_site_calc_flag
_atom_site_refinement_flags
Cu1 Cu 0.28628(9) 0.28300(6) 0.10237(7) 0.0267(4) Uani 1 1 d .
Cu2 Cu -0.5000 0.57153(7) 0.2500 0.0165(4) Uani 1 2 d S
N1 N 0.3037(7) 0.2810(4) -0.0383(5) 0.0298(16) Uani 1 1 d .
H1A H 0.2320 0.2703 -0.0658 0.045 Uiso 1 1 calc R
H1B H 0.3569 0.2431 -0.0551 0.045 Uiso 1 1 calc R
H1C H 0.3301 0.3288 -0.0591 0.045 Uiso 1 1 calc R
N2 N 0.2935(7) 0.2886(4) 0.2442(5) 0.0288(16) Uani 1 1 d .
H2B H 0.2205 0.2774 0.2691 0.043 Uiso 1 1 calc R
H2C H 0.3158 0.3379 0.2624 0.043 Uiso 1 1 calc R
H2D H 0.3474 0.2529 0.2664 0.043 Uiso 1 1 calc R
O2W O -0.5000 0.7059(5) 0.2500 0.057(3) Uani 1 2 d S
H2WB H -0.5161 0.7260 0.3045 0.068 Uiso 0.50 1 d PR
H2WA H -0.5431 0.7260 0.2062 0.068 Uiso 0.50 1 d PR
O3W O -0.4031(6) 0.5622(5) 0.3706(5) 0.0383(16) Uani 1 1 d .
H3WA H -0.364(11) 0.498(8) 0.381(9) 0.06(3) Uiso 1 1 d .
H3WB H -0.335(9) 0.589(5) 0.371(7) 0.02(2) Uiso 1 1 d .
C1 C 0.0174(6) 0.4450(4) 0.1153(5) 0.0148(14) Uani 1 1 d .
C2 C -0.1051(6) 0.4404(4) 0.1316(5) 0.0171(15) Uani 1 1 d .
H2A H -0.1430 0.3903 0.1324 0.021 Uiso 1 1 calc R
C3 C -0.1715(6) 0.5074(4) 0.1465(5) 0.0141(14) Uani 1 1 d .
C4 C -0.1166(6) 0.5801(4) 0.1429(5) 0.0128(14) Uani 1 1 d .
H4A H -0.1619 0.6266 0.1533 0.015 Uiso 1 1 calc R
C5 C 0.0038(7) 0.5857(4) 0.1243(5) 0.0168(15) Uani 1 1 d .
C6 C 0.0698(6) 0.5173(4) 0.1120(5) 0.0146(14) Uani 1 1 d .
H6A H 0.1530 0.5209 0.1009 0.018 Uiso 1 1 calc R
C7 C 0.0890(7) 0.3709(4) 0.1045(5) 0.0199(16) Uani 1 1 d .
C8 C -0.3009(6) 0.5037(5) 0.1712(5) 0.0170(15) Uani 1 1 d .
C9 C 0.0564(7) 0.6664(5) 0.1204(5) 0.0212(17) Uani 1 1 d .
O1 O 0.1995(5) 0.3822(3) 0.1003(4) 0.0281(13) Uani 1 1 d .
O2 O 0.0404(5) 0.3065(3) 0.1024(4) 0.0261(13) Uani 1 1 d .
O3 O -0.3487(5) 0.4396(3) 0.1880(4) 0.0252(12) Uani 1 1 d .
O4 O -0.3520(4) 0.5695(3) 0.1758(4) 0.0226(12) Uani 1 1 d .
O5 O -0.0090(5) 0.7246(3) 0.1293(5) 0.0290(13) Uani 1 1 d .
O6 O 0.1679(5) 0.6710(3) 0.1075(4) 0.0273(13) Uani 1 1 d .
O1W O -0.5078(7) 0.3797(4) 0.0578(6) 0.056(2) Uani 1 1 d .
H1WA H -0.4605 0.4039 0.0952 0.067 Uiso 1 1 d R
H1WB H -0.5092 0.3315 0.0745 0.067 Uiso 1 1 d R

loop_
_atom_site_aniso_label
_atom_site_aniso_U_11
_atom_site_aniso_U_22
_atom_site_aniso_U_33
_atom_site_aniso_U_23
_atom_site_aniso_U_13
_atom_site_aniso_U_12
Cu1 0.0307(6) 0.0190(6) 0.0302(6) 0.0029(4) 0.0006(4) 0.0131(4)
Cu2 0.0117(6) 0.0177(7) 0.0201(7) 0.000 0.0002(5) 0.000
N1 0.045(4) 0.020(3) 0.025(4) 0.000(3) -0.009(3) 0.000(3)
N2 0.036(4) 0.029(4) 0.022(4) 0.008(3) 0.010(3) 0.018(3)
O2W 0.125(10) 0.017(4) 0.027(5) 0.000 -0.018(6) 0.000
O3W 0.026(3) 0.060(5) 0.029(3) 0.006(3) -0.004(3) 0.002(3)
C1 0.018(3) 0.014(3) 0.013(3) 0.004(3) 0.001(3) 0.000(3)
C2 0.015(3) 0.017(3) 0.020(4) 0.005(3) -0.001(3) -0.008(3)
C3 0.014(3) 0.017(3) 0.011(3) 0.002(3) -0.006(3) -0.003(3)
C4 0.013(3) 0.013(3) 0.012(3) 0.003(3) 0.001(3) 0.001(3)
C5 0.031(4) 0.010(3) 0.010(3) 0.000(3) 0.003(3) -0.001(3)
C6 0.014(3) 0.018(4) 0.012(3) 0.004(3) 0.001(3) 0.002(3)
C7 0.025(4) 0.019(4) 0.016(4) 0.003(3) -0.004(3) 0.002(3)
C8 0.012(3) 0.031(4) 0.009(3) 0.002(3) 0.000(3) 0.002(3)
C9 0.034(4) 0.023(4) 0.007(3) 0.001(3) -0.003(3) -0.004(3)
O1 0.020(3) 0.015(3) 0.049(4) 0.009(2) 0.008(3) 0.012(2)
O2 0.035(3) 0.012(3) 0.032(3) 0.001(2) 0.002(3) 0.001(2)
O3 0.019(3) 0.025(3) 0.031(3) 0.008(2) 0.000(2) -0.006(2)
O4 0.013(2) 0.025(3) 0.030(3) 0.012(2) 0.007(2) 0.001(2)
O5 0.041(3) 0.010(2) 0.036(3) 0.000(2) 0.002(3) 0.000(2)
O6 0.026(3) 0.020(3) 0.035(3) 0.001(2) 0.006(2) -0.010(2)
O1W 0.065(5) 0.041(4) 0.061(5) 0.018(4) -0.031(4) -0.025(4)

loop_
_atom_type_symbol
_atom_type_description
_atom_type_scat_dispersion_real
_atom_type_scat_dispersion_imag
_atom_type_scat_source
C C 0.0033 0.0016 'International Tables Vol C Tables 4.2.6.8 and 6.1.1.4'
H H 0.0000 0.0000 'International Tables Vol C Tables 4.2.6.8 and 6.1.1.4'
N N 0.0061 0.0033 'International Tables Vol C Tables 4.2.6.8 and 6.1.1.4'
O O 0.0106 0.0060 'International Tables Vol C Tables 4.2.6.8 and 6.1.1.4'
Cu Cu 0.3201 1.2651 'International Tables Vol C Tables 4.2.6.8 and 6.1.1.4'

loop_
_geom_angle_atom_site_label_1
_geom_angle_atom_site_label_2
_geom_angle_atom_site_label_3
_geom_angle
_geom_angle_site_symmetry_1
_geom_angle_site_symmetry_3
O1 Cu1 N1 92.9(3) . .
O1 Cu1 O6 165.0(2) . 8_655
N1 Cu1 O6 89.6(3) . 8_655
O1 Cu1 N2 89.7(3) . .
N1 Cu1 N2 171.8(3) . .
O6 Cu1 N2 89.9(3) 8_655 .
O4 Cu2 O4 178.0(3) 3_455 .
O4 Cu2 O3W 91.2(3) 3_455 .
O4 Cu2 O3W 88.7(3) . .
O4 Cu2 O3W 88.7(3) 3_455 3_455
O4 Cu2 O3W 91.2(3) . 3_455
O3W Cu2 O3W 170.9(5) . 3_455
O4 Cu2 O2W 90.99(16) 3_455 .
O4 Cu2 O2W 90.99(16) . .
O3W Cu2 O2W 94.5(2) . .
O3W Cu2 O2W 94.5(2) 3_455 .
C6 C1 C2 118.8(7) . .
C6 C1 C7 121.2(6) . .
C2 C1 C7 119.9(6) . .
C3 C2 C1 120.9(6) . .
C2 C3 C4 119.3(6) . .
C2 C3 C8 121.8(6) . .
C4 C3 C8 118.7(6) . .
C3 C4 C5 120.5(6) . .
C4 C5 C6 119.3(6) . .
C4 C5 C9 117.3(7) . .
C6 C5 C9 123.4(7) . .
C1 C6 C5 121.2(6) . .
O2 C7 O1 125.2(7) . .
O2 C7 C1 120.7(7) . .
O1 C7 C1 114.1(6) . .
O3 C8 O4 125.1(6) . .
O3 C8 C3 120.2(7) . .
O4 C8 C3 114.7(6) . .
O5 C9 O6 123.5(7) . .
O5 C9 C5 119.5(7) . .
O6 C9 C5 116.9(7) . .
C7 O1 Cu1 111.3(5) . .
C8 O4 Cu2 115.5(4) . .
C9 O6 Cu1 108.8(5) . 8_665

loop_
_geom_bond_atom_site_label_1
_geom_bond_atom_site_label_2
_geom_bond_distance
_geom_bond_site_symmetry_2
Cu1 O1 1.945(5) .
Cu1 N1 1.965(7) .
Cu1 O6 1.970(5) 8_655
Cu1 N2 1.975(7) .
Cu2 O4 1.958(5) 3_455
Cu2 O4 1.958(5) .
Cu2 O3W 2.005(6) .
Cu2 O3W 2.005(6) 3_455
Cu2 O2W 2.279(9) .
C1 C6 1.361(10) .
C1 C2 1.397(10) .
C1 C7 1.499(10) .
C2 C3 1.376(10) .
C3 C4 1.380(10) .
C3 C8 1.496(9) .
C4 C5 1.381(10) .
C5 C6 1.389(10) .
C5 C9 1.492(10) .
C7 O2 1.223(9) .
C7 O1 1.258(10) .
C8 O3 1.235(9) .
C8 O4 1.257(9) .
C9 O5 1.236(10) .
C9 O6 1.269(10) .
O6 Cu1 1.970(5) 8_665
